data_2207140
loop_
_publ_author_name
'Li, Jie'
'Ma, Jian-Ping'
'Huang, Ru-Qi'
'Dong, Yu-Bin'

_publ_section_title
;
 6-[4-(2-Chloroethyloxy)naphthyl]fulvene
;
_journal_coeditor_code BH6042
_journal_issue 11
_journal_name_full 'Acta Crystallographica Section E'
_journal_page_first o3901
_journal_page_last o3902
_journal_paper_doi 10.1107/S1600536805034483
_journal_volume 61
_journal_year 2005
_chemical_formula_iupac 'C18 H15 Cl O'
_chemical_formula_moiety 'C18 H15 Cl O'
_chemical_formula_sum 'C18 H15 Cl O'
_chemical_formula_weight 282.75
_chemical_name_systematic
;
6-[4-(2-Chloroethyloxy)naphthyl]fulvene
;
_space_group_IT_number 61
_symmetry_cell_setting orthorhombic
_symmetry_space_group_name_Hall '-P 2ac 2ab'
_symmetry_space_group_name_H-M 'P b c a'
_atom_sites_solution_hydrogens geom
_atom_sites_solution_primary direct
_atom_sites_solution_secondary difmap
_audit_creation_method SHELXL97
_cell_angle_alpha 90.00
_cell_angle_beta 90.00
_cell_angle_gamma 90.00
_cell_formula_units_Z 8
_cell_length_a 12.764(9)
_cell_length_b 7.361(5)
_cell_length_c 31.03(2)
_cell_measurement_reflns_used 1401
_cell_measurement_temperature 298(2)
_cell_measurement_theta_max 20.096
_cell_measurement_theta_min 3.073
_cell_volume 2915(3)
_computing_cell_refinement 'SAINT (Bruker, 1999)'
_computing_data_collection 'SMART (Bruker, 1999)'
_computing_data_reduction SAINT
_computing_molecular_graphics 'SHELXTL (Bruker, 1999)'
_computing_publication_material SHELXTL
_computing_structure_refinement 'SHELXL97 (Sheldrick, 1997)'
_computing_structure_solution 'SHELXS97 (Sheldrick, 1997)'
_diffrn_ambient_temperature 298(2)
_diffrn_measured_fraction_theta_full 0.998
_diffrn_measured_fraction_theta_max 0.998
_diffrn_measurement_device_type 'Bruker SMART CCD area-detector'
_diffrn_measurement_method '\f and \w'
_diffrn_radiation_monochromator graphite
_diffrn_radiation_source 'fine-focus sealed tube'
_diffrn_radiation_type MoK\a
_diffrn_radiation_wavelength 0.71073
_diffrn_reflns_av_R_equivalents 0.0710
_diffrn_reflns_av_sigmaI/netI 0.0653
_diffrn_reflns_limit_h_max 16
_diffrn_reflns_limit_h_min -15
_diffrn_reflns_limit_k_max 8
_diffrn_reflns_limit_k_min -9
_diffrn_reflns_limit_l_max 39
_diffrn_reflns_limit_l_min -39
_diffrn_reflns_number 16129
_diffrn_reflns_theta_full 26.99
_diffrn_reflns_theta_max 26.99
_diffrn_reflns_theta_min 2.07
_diffrn_standards_decay_% 0
_diffrn_standards_interval_count 0
_diffrn_standards_interval_time 0
_diffrn_standards_number 0
_exptl_absorpt_coefficient_mu 0.254
_exptl_absorpt_correction_T_max 0.9824
_exptl_absorpt_correction_T_min 0.9051
_exptl_absorpt_correction_type multi-scan
_exptl_absorpt_process_details '(SADABS; Bruker, 1999)'
_exptl_crystal_colour orange
_exptl_crystal_density_diffrn 1.288
_exptl_crystal_density_method 'not measured'
_exptl_crystal_description plate
_exptl_crystal_F_000 1184
_exptl_crystal_size_max 0.40
_exptl_crystal_size_mid 0.12
_exptl_crystal_size_min 0.07
_refine_diff_density_max 0.154
_refine_diff_density_min -0.168
_refine_ls_extinction_method none
_refine_ls_goodness_of_fit_ref 1.024
_refine_ls_hydrogen_treatment constr
_refine_ls_matrix_type full
_refine_ls_number_parameters 181
_refine_ls_number_reflns 3175
_refine_ls_number_restraints 0
_refine_ls_restrained_S_all 1.024
_refine_ls_R_factor_all 0.1184
_refine_ls_R_factor_gt 0.0619
_refine_ls_shift/su_max 0.000
_refine_ls_shift/su_mean 0.000
_refine_ls_structure_factor_coef Fsqd
_refine_ls_weighting_details 'calc w = 1/[\s^2^(Fo^2^)+(0.0557P)^2^+0.0844P] where P = (Fo^2^+2Fc^2^)/3'
_refine_ls_weighting_scheme calc
_refine_ls_wR_factor_gt 0.1262
_refine_ls_wR_factor_ref 0.1445
_reflns_number_gt 1764
_reflns_number_total 3175
_reflns_threshold_expression I>2\s(I)
_cod_data_source_file bh6042.cif
_cod_data_source_block I
_cod_depositor_comments
;
The following automatic conversions were performed:
'_symmetry_cell_setting' value 'Orthorhombic' changed to 'orthorhombic'
according to '/home/saulius/struct/CIF-dictionaries/cif_core.dic'
dictionary named 'cif_core.dic' version 2.4.1 from 2010-06-29.

Automatic conversion script
Id: cif_fix_enum 1527 2010-12-29 10:47:43Z saulius 

The following automatic conversions were performed:

'_symmetry_cell_setting' value 'Orthorhombic' changed to
'orthorhombic' according to
/home/saulius/struct/CIF-dictionaries/cif_core.dic dictionary named
'cif_core.dic' version 2.4.1 from 2010-06-29.

Automatic conversion script
Id: cif_fix_values 1715 2011-07-08 13:25:40Z adriana 
;
_cod_original_cell_volume 2915(4)
_cod_database_code 2207140
_cod_database_fobs_code 2207140

loop_
_symmetry_equiv_pos_as_xyz
'x, y, z'
'-x+1/2, -y, z+1/2'
'-x, y+1/2, -z+1/2'
'x+1/2, -y+1/2, -z'
'-x, -y, -z'
'x-1/2, y, -z-1/2'
'x, -y-1/2, z-1/2'
'-x-1/2, y-1/2, z'

loop_
_atom_site_label
_atom_site_fract_x
_atom_site_fract_y
_atom_site_fract_z
_atom_site_U_iso_or_equiv
_atom_site_adp_type
_atom_site_calc_flag
_atom_site_refinement_flags
_atom_site_occupancy
_atom_site_type_symbol
C1 0.81614(19) -0.0343(3) 0.22830(9) 0.0586(7) Uani d . 1 C
H1 0.7716 -0.0974 0.2467 0.070 Uiso calc R 1 H
C2 0.8176(2) -0.0469(4) 0.18574(9) 0.0695(8) Uani d . 1 C
H2 0.7735 -0.1201 0.1693 0.083 Uiso calc R 1 H
C3 0.8982(2) 0.0708(4) 0.16876(9) 0.0753(8) Uani d . 1 C
H3 0.9146 0.0853 0.1398 0.090 Uiso calc R 1 H
C4 0.9452(2) 0.1549(4) 0.20147(8) 0.0672(8) Uani d . 1 C
H4 1.0000 0.2376 0.1992 0.081 Uiso calc R 1 H
C5 0.89633(18) 0.0957(3) 0.24134(7) 0.0526(6) Uani d . 1 C
C6 0.92446(19) 0.1513(3) 0.28097(7) 0.0563(6) Uani d . 1 C
H6 0.9808 0.2312 0.2824 0.068 Uiso calc R 1 H
C7 0.87689(18) 0.1008(3) 0.32196(7) 0.0491(6) Uani d . 1 C
C8 0.77066(19) 0.0880(3) 0.32688(8) 0.0558(6) Uani d . 1 C
H8 0.7283 0.1085 0.3030 0.067 Uiso calc R 1 H
C9 0.72276(19) 0.0456(3) 0.36620(8) 0.0568(7) Uani d . 1 C
H9 0.6501 0.0420 0.3684 0.068 Uiso calc R 1 H
C10 0.78357(19) 0.0097(3) 0.40125(8) 0.0516(6) Uani d . 1 C
C11 0.63744(18) -0.0497(4) 0.44760(8) 0.0594(7) Uani d . 1 C
H11A 0.6071 -0.1297 0.4261 0.071 Uiso calc R 1 H
H11B 0.6042 0.0684 0.4453 0.071 Uiso calc R 1 H
C12 0.62255(19) -0.1262(4) 0.49161(8) 0.0675(8) Uani d . 1 C
H12A 0.6668 -0.2324 0.4949 0.081 Uiso calc R 1 H
H12B 0.5503 -0.1650 0.4948 0.081 Uiso calc R 1 H
C13 0.89503(18) 0.0183(3) 0.39879(7) 0.0475(6) Uani d . 1 C
C14 0.95943(19) -0.0170(3) 0.43487(7) 0.0547(7) Uani d . 1 C
H14 0.9291 -0.0536 0.4607 0.066 Uiso calc R 1 H
C15 1.0651(2) 0.0019(3) 0.43231(8) 0.0614(7) Uani d . 1 C
H15 1.1064 -0.0186 0.4565 0.074 Uiso calc R 1 H
C16 1.1115(2) 0.0519(4) 0.39347(8) 0.0650(7) Uani d . 1 C
H16 1.1838 0.0657 0.3920 0.078 Uiso calc R 1 H
C17 1.05228(19) 0.0808(3) 0.35782(7) 0.0571(7) Uani d . 1 C
H17 1.0851 0.1099 0.3320 0.069 Uiso calc R 1 H
C18 0.94150(18) 0.0676(3) 0.35908(7) 0.0464(6) Uani d . 1 C
O1 0.74788(13) -0.0341(2) 0.44129(5) 0.0638(5) Uani d . 1 O
Cl1 0.65275(6) 0.03160(13) 0.53284(2) 0.0901(3) Uani d . 1 Cl

loop_
_atom_site_aniso_label
_atom_site_aniso_U_11
_atom_site_aniso_U_22
_atom_site_aniso_U_33
_atom_site_aniso_U_12
_atom_site_aniso_U_13
_atom_site_aniso_U_23
C1 0.0538(15) 0.0559(16) 0.0663(18) 0.0032(12) -0.0060(13) 0.0004(13)
C2 0.0668(18) 0.078(2) 0.0640(19) 0.0080(15) -0.0168(14) -0.0085(15)
C3 0.081(2) 0.096(2) 0.0493(16) 0.0149(18) -0.0048(14) 0.0036(15)
C4 0.0729(19) 0.0746(19) 0.0542(16) -0.0016(15) 0.0000(14) 0.0133(14)
C5 0.0527(15) 0.0561(15) 0.0491(15) 0.0007(12) -0.0053(11) 0.0059(12)
C6 0.0568(15) 0.0553(16) 0.0568(16) -0.0076(12) 0.0010(12) 0.0046(12)
C7 0.0552(15) 0.0432(14) 0.0488(14) -0.0017(11) -0.0017(11) 0.0002(11)
C8 0.0548(15) 0.0590(17) 0.0536(15) 0.0032(13) -0.0042(12) -0.0012(12)
C9 0.0442(14) 0.0622(17) 0.0642(17) 0.0024(12) 0.0015(12) -0.0024(13)
C10 0.0531(15) 0.0469(15) 0.0547(16) 0.0005(11) 0.0112(11) -0.0009(11)
C11 0.0487(15) 0.0609(17) 0.0686(17) -0.0015(12) 0.0086(12) -0.0048(13)
C12 0.0519(15) 0.0729(19) 0.0775(19) 0.0013(14) 0.0149(13) 0.0059(15)
C13 0.0530(14) 0.0427(14) 0.0469(14) 0.0020(11) 0.0018(11) -0.0028(10)
C14 0.0587(16) 0.0592(17) 0.0461(14) 0.0055(12) 0.0108(11) 0.0021(11)
C15 0.0576(16) 0.077(2) 0.0499(15) 0.0048(13) -0.0045(12) 0.0019(13)
C16 0.0477(14) 0.085(2) 0.0621(17) -0.0027(14) 0.0039(12) 0.0002(14)
C17 0.0575(16) 0.0674(18) 0.0464(14) -0.0075(13) 0.0036(12) 0.0000(12)
C18 0.0528(14) 0.0414(14) 0.0451(13) -0.0021(11) 0.0057(11) -0.0047(10)
O1 0.0489(10) 0.0856(13) 0.0570(11) -0.0014(9) 0.0124(8) 0.0057(9)
Cl1 0.0643(5) 0.1378(8) 0.0684(5) -0.0082(5) 0.0019(3) -0.0098(4)

loop_
_atom_type_symbol
_atom_type_description
_atom_type_scat_dispersion_real
_atom_type_scat_dispersion_imag
_atom_type_scat_source
C C 0.0033 0.0016 'International Tables Vol C Tables 4.2.6.8 and 6.1.1.4'
H H 0.0000 0.0000 'International Tables Vol C Tables 4.2.6.8 and 6.1.1.4'
O O 0.0106 0.0060 'International Tables Vol C Tables 4.2.6.8 and 6.1.1.4'
Cl Cl 0.1484 0.1585 'International Tables Vol C Tables 4.2.6.8 and 6.1.1.4'

loop_
_geom_angle_atom_site_label_1
_geom_angle_atom_site_label_2
_geom_angle_atom_site_label_3
_geom_angle
_geom_angle_publ_flag
C2 C1 C5 108.3(2) ?
C2 C1 H1 125.9 ?
C5 C1 H1 125.9 ?
C1 C2 C3 109.3(2) ?
C1 C2 H2 125.3 ?
C3 C2 H2 125.3 ?
C4 C3 C2 108.8(3) ?
C4 C3 H3 125.6 ?
C2 C3 H3 125.6 ?
C3 C4 C5 108.4(3) ?
C3 C4 H4 125.8 ?
C5 C4 H4 125.8 ?
C6 C5 C4 125.0(2) ?
C6 C5 C1 129.9(2) ?
C4 C5 C1 105.2(2) ?
C5 C6 C7 127.5(2) yes
C5 C6 H6 116.2 ?
C7 C6 H6 116.2 ?
C8 C7 C18 117.9(2) ?
C8 C7 C6 121.9(2) ?
C18 C7 C6 120.2(2) ?
C7 C8 C9 123.1(2) ?
C7 C8 H8 118.5 ?
C9 C8 H8 118.5 ?
C10 C9 C8 119.4(2) ?
C10 C9 H9 120.3 ?
C8 C9 H9 120.3 ?
O1 C10 C9 125.7(2) ?
O1 C10 C13 113.2(2) ?
C9 C10 C13 121.1(2) ?
O1 C11 C12 106.4(2) ?
O1 C11 H11A 110.5 ?
C12 C11 H11A 110.5 ?
O1 C11 H11B 110.5 ?
C12 C11 H11B 110.5 ?
H11A C11 H11B 108.6 ?
C11 C12 Cl1 112.8(2) ?
C11 C12 H12A 109.0 ?
Cl1 C12 H12A 109.0 ?
C11 C12 H12B 109.0 ?
Cl1 C12 H12B 109.0 ?
H12A C12 H12B 107.8 ?
C14 C13 C18 119.6(2) ?
C14 C13 C10 122.0(2) ?
C18 C13 C10 118.4(2) ?
C15 C14 C13 120.8(2) ?
C15 C14 H14 119.6 ?
C13 C14 H14 119.6 ?
C14 C15 C16 120.0(2) ?
C14 C15 H15 120.0 ?
C16 C15 H15 120.0 ?
C17 C16 C15 120.7(2) ?
C17 C16 H16 119.6 ?
C15 C16 H16 119.6 ?
C16 C17 C18 121.5(2) ?
C16 C17 H17 119.3 ?
C18 C17 H17 119.3 ?
C13 C18 C17 117.4(2) ?
C13 C18 C7 120.1(2) ?
C17 C18 C7 122.6(2) ?
C10 O1 C11 118.32(19) yes

loop_
_geom_bond_atom_site_label_1
_geom_bond_atom_site_label_2
_geom_bond_distance
_geom_bond_publ_flag
C1 C2 1.324(3) yes
C1 C5 1.458(3) ?
C1 H1 0.9300 ?
C2 C3 1.445(4) ?
C2 H2 0.9300 ?
C3 C4 1.332(4) yes
C3 H3 0.9300 ?
C4 C5 1.452(3) ?
C4 H4 0.9300 ?
C5 C6 1.345(3) yes
C6 C7 1.457(3) yes
C6 H6 0.9300 ?
C7 C8 1.368(3) ?
C7 C18 1.438(3) ?
C8 C9 1.400(3) ?
C8 H8 0.9300 ?
C9 C10 1.362(3) ?
C9 H9 0.9300 ?
C10 O1 1.362(3) yes
C10 C13 1.426(3) ?
C11 O1 1.428(3) yes
C11 C12 1.489(3) yes
C11 H11A 0.9700 ?
C11 H11B 0.9700 ?
C12 Cl1 1.770(3) yes
C12 H12A 0.9700 ?
C12 H12B 0.9700 ?
C13 C14 1.413(3) ?
C13 C18 1.415(3) ?
C14 C15 1.358(3) ?
C14 H14 0.9300 ?
C15 C16 1.392(3) ?
C15 H15 0.9300 ?
C16 C17 1.356(3) ?
C16 H16 0.9300 ?
C17 C18 1.418(3) ?
C17 H17 0.9300 ?

loop_
_geom_torsion_atom_site_label_1
_geom_torsion_atom_site_label_2
_geom_torsion_atom_site_label_3
_geom_torsion_atom_site_label_4
_geom_torsion
C5 C1 C2 C3 0.6(3)
C1 C2 C3 C4 -0.2(3)
C2 C3 C4 C5 -0.3(3)
C3 C4 C5 C6 179.3(2)
C3 C4 C5 C1 0.6(3)
C2 C1 C5 C6 -179.3(3)
C2 C1 C5 C4 -0.7(3)
C4 C5 C6 C7 178.2(2)
C1 C5 C6 C7 -3.4(4)
C5 C6 C7 C8 -41.4(4)
C5 C6 C7 C18 140.3(3)
C18 C7 C8 C9 0.4(4)
C6 C7 C8 C9 -177.9(2)
C7 C8 C9 C10 -2.0(4)
C8 C9 C10 O1 -179.7(2)
C8 C9 C10 C13 1.3(4)
O1 C11 C12 Cl1 71.7(2)
O1 C10 C13 C14 0.3(3)
C9 C10 C13 C14 179.5(2)
O1 C10 C13 C18 -178.28(19)
C9 C10 C13 C18 0.8(3)
C18 C13 C14 C15 2.3(3)
C10 C13 C14 C15 -176.3(2)
C13 C14 C15 C16 -1.7(4)
C14 C15 C16 C17 -0.6(4)
C15 C16 C17 C18 2.3(4)
C14 C13 C18 C17 -0.6(3)
C10 C13 C18 C17 178.1(2)
C14 C13 C18 C7 178.9(2)
C10 C13 C18 C7 -2.4(3)
C16 C17 C18 C13 -1.6(4)
C16 C17 C18 C7 178.8(2)
C8 C7 C18 C13 1.8(3)
C6 C7 C18 C13 -179.9(2)
C8 C7 C18 C17 -178.7(2)
C6 C7 C18 C17 -0.4(4)
C9 C10 O1 C11 1.9(3)
C13 C10 O1 C11 -179.0(2)
C12 C11 O1 C10 171.3(2)

loop_
_cod_related_entry_id
_cod_related_entry_database
_cod_related_entry_code
1 ChemSpider 21128688
